data_1530804
loop_
_publ_author_name
'Soldatov, E.A.'
'Ilyukhin, V.V.'
'Kuz'min, E.A.'

_publ_section_title
;
 Crystal structure of N H4 In (Se O4)2 (H2 O)4
;
_journal_name_full 'Zhurnal Strukturnoi Khimii (Issue-No. from 1981)'
_journal_page_first 1081
_journal_page_last 1085
_journal_volume 20
_journal_year 1979
_chemical_formula_sum 'H12 In N O12 Se2'
_chemical_name_systematic 'N H4 In (Se O4)2 (H2 O)4'
_space_group_IT_number 14
_symmetry_space_group_name_Hall '-P 2bc'
_symmetry_space_group_name_H-M 'P 1 1 21/b'
_cell_angle_alpha 90
_cell_angle_beta 90
_cell_angle_gamma 101.58
_cell_formula_units_Z 4
_cell_length_a 10.728
_cell_length_b 9.434
_cell_length_c 11.086
_cell_volume 1099.154
_citation_journal_id_ASTM ZSTKAI
_cod_data_source_file Soldatov_ZSTKAI_1979_689.cif
_cod_data_source_block H12In1N1O12Se2
_cod_original_sg_symbol_Hall '-P 2ybc (-x,z,y)'
_cod_original_formula_sum 'H12 In1 N1 O12 Se2'
_cod_database_code 1530804

loop_
_symmetry_equiv_pos_as_xyz
x,y,z
-x,-y+1/2,z+1/2
-x,-y,-z
x,y-1/2,-z-1/2

loop_
_atom_site_label
_atom_site_type_symbol
_atom_site_fract_x
_atom_site_fract_y
_atom_site_fract_z
_atom_site_occupancy
_atom_site_U_iso_or_equiv
O4 O-2 0.105 0.501 0.291 1 0.0
O9 O-2 0.682 0.285 0.011 1 0.0
O3 O-2 0.26 0.776 0.26 1 0.0
O2 O-2 0.059 0.218 0.399 1 0.0
O10 O-2 0.434 0.295 0.067 1 0.0
Se2 Se+6 0.5993 0.136 0.694 1 0.0
N1 N-3 0.184 0.032 0.76 1 0.0
O6 O-2 0.105 0.648 0.499 1 0.0
O7 O-2 0.511 0.361 0.293 1 0.0
Se1 Se+6 0.0322 0.2821 0.0191 1 0.0
O5 O-2 0.863 0.564 0.988 1 0.0
In1 In+3 0.7905 0.8977 0.6363 1 0.0
O1 O-2 0.05 0.229 0.642 1 0.0
O8 O-2 0.381 0.53 0.174 1 0.0
O12 O-2 0.653 0.503 0.477 1 0.0
O11 O-2 0.326 0.835 0.667 1 0.0
